data_4308109
loop_
_publ_author_name
'Wolfgang F. Schmid'
'Stefanie Zorbas-Seifried'
'Roland O. John'
'Vladimir B. Arion'
'Michael A. Jakupec'
'Alexander Roller'
'Markus Galanski'
'Ion Chiorescu'
'Haralabos Zorbas'
'Bernhard K. Keppler'

_publ_section_title
;
The First Ruthenium-Based Paullones: Syntheses, X-ray Diffraction
Structures, and Spectroscopic and Antiproliferative Properties in Vitro
;
_journal_name_full 'Inorganic Chemistry'
_journal_page_first 3645
_journal_page_last 3656
_journal_paper_doi 10.1021/ic070098j
_journal_volume 46
_journal_year 2007
_chemical_formula_sum 'C30 H42 Cl2 N4 O4 Ru S2'
_chemical_formula_weight 758.77
_chemical_name_systematic
; 
(OC-6-14)-Dichlorobis(dimethyl sulfoxide)(6-(E)-[alpha-picolyl-
kappaN]-7,12-dihydroindolo[3,2-d][1]benzazepine]ruthenium(II)
diethanol solvate
;
_space_group_IT_number 14
_symmetry_cell_setting monoclinic
_symmetry_space_group_name_Hall '-P 2ybc'
_symmetry_space_group_name_H-M 'P 1 21/c 1'
_atom_sites_solution_hydrogens geom
_atom_sites_solution_primary direct
_atom_sites_solution_secondary difmap
_audit_creation_method SHELXL-97
_cell_angle_alpha 90.00
_cell_angle_beta 104.11(3)
_cell_angle_gamma 90.00
_cell_formula_units_Z 4
_cell_length_a 15.366(3)
_cell_length_b 7.5306(15)
_cell_length_c 29.650(6)
_cell_measurement_temperature 100(2)
_cell_volume 3327.4(12)
_computing_structure_refinement 'SHELXL-97 (Sheldrick, 1997)'
_computing_structure_solution 'SHELXS-97 (Sheldrick, 1990)'
_diffrn_ambient_temperature 100(2)
_diffrn_measured_fraction_theta_full 0.998
_diffrn_measured_fraction_theta_max 0.998
_diffrn_radiation_monochromator graphite
_diffrn_radiation_source 'fine-focus sealed tube'
_diffrn_radiation_type MoK\a
_diffrn_radiation_wavelength 0.71073
_diffrn_reflns_av_R_equivalents 0.0766
_diffrn_reflns_av_sigmaI/netI 0.0459
_diffrn_reflns_limit_h_max 19
_diffrn_reflns_limit_h_min -19
_diffrn_reflns_limit_k_max 4
_diffrn_reflns_limit_k_min -9
_diffrn_reflns_limit_l_max 38
_diffrn_reflns_limit_l_min -38
_diffrn_reflns_number 55188
_diffrn_reflns_theta_full 27.48
_diffrn_reflns_theta_max 27.48
_diffrn_reflns_theta_min 3.42
_exptl_absorpt_coefficient_mu 0.798
_exptl_absorpt_correction_T_max 0.9389
_exptl_absorpt_correction_T_min 0.8567
_exptl_absorpt_correction_type multi-scan
_exptl_absorpt_process_details SADABS
_exptl_crystal_colour yellow
_exptl_crystal_density_diffrn 1.515
_exptl_crystal_density_method 'not measured'
_exptl_crystal_description block
_exptl_crystal_F_000 1568
_exptl_crystal_size_max 0.20
_exptl_crystal_size_mid 0.10
_exptl_crystal_size_min 0.08
_refine_diff_density_max 0.650
_refine_diff_density_min -0.434
_refine_diff_density_rms 0.090
_refine_ls_extinction_method none
_refine_ls_goodness_of_fit_ref 1.022
_refine_ls_hydrogen_treatment constr
_refine_ls_matrix_type full
_refine_ls_number_parameters 396
_refine_ls_number_reflns 7610
_refine_ls_number_restraints 0
_refine_ls_restrained_S_all 1.022
_refine_ls_R_factor_all 0.0567
_refine_ls_R_factor_gt 0.0347
_refine_ls_shift/su_max 0.001
_refine_ls_shift/su_mean 0.000
_refine_ls_structure_factor_coef Fsqd
_refine_ls_weighting_details 'calc w=1/[\s^2^(Fo^2^)+(0.0287P)^2^+4.4709P] where P=(Fo^2^+2Fc^2^)/3'
_refine_ls_weighting_scheme calc
_refine_ls_wR_factor_gt 0.0715
_refine_ls_wR_factor_ref 0.0795
_reflns_number_gt 5873
_reflns_number_total 7610
_reflns_threshold_expression >2sigma(I)
_cod_data_source_file ic070098jsi20070119_060147.cif
_cod_data_source_block WOSC300A
_cod_original_cell_volume 3327.3(12)
_cod_database_code 4308109

loop_
_symmetry_equiv_pos_as_xyz
'x, y, z'
'-x, y+1/2, -z+1/2'
'-x, -y, -z'
'x, -y-1/2, z-1/2'

loop_
_atom_site_label
_atom_site_type_symbol
_atom_site_fract_x
_atom_site_fract_y
_atom_site_fract_z
_atom_site_U_iso_or_equiv
_atom_site_adp_type
_atom_site_occupancy
_atom_site_symmetry_multiplicity
_atom_site_calc_flag
_atom_site_refinement_flags
_atom_site_disorder_assembly
_atom_site_disorder_group
Ru1 Ru 0.263797(15) 0.51933(3) 0.267976(8) 0.01172(6) Uani 1 1 d . . .
Cl1 Cl 0.39171(5) 0.68935(9) 0.26044(2) 0.01833(15) Uani 1 1 d . . .
Cl2 Cl 0.13616(5) 0.34361(9) 0.27611(2) 0.01761(15) Uani 1 1 d . . .
S1 S 0.22428(5) 0.72961(9) 0.31467(2) 0.01590(15) Uani 1 1 d . . .
S2 S 0.18917(5) 0.67267(9) 0.20496(2) 0.01479(14) Uani 1 1 d . . .
O1 O 0.23340(15) 0.6784(3) 0.36428(7) 0.0228(5) Uani 1 1 d . . .
O2 O 0.18874(13) 0.8684(3) 0.21087(7) 0.0198(4) Uani 1 1 d . . .
N1 N 0.25121(16) 0.2902(3) 0.04923(8) 0.0189(5) Uani 1 1 d . . .
H1 H 0.2103 0.3231 0.0243 0.023 Uiso 1 1 calc R . .
N2 N 0.18450(15) 0.2349(3) 0.18085(8) 0.0148(5) Uani 1 1 d . . .
H200 H 0.1583 0.2891 0.2003 0.018 Uiso 1 1 calc R . .
N3 N 0.31343(15) 0.3130(3) 0.23238(8) 0.0145(5) Uani 1 1 d . . .
N4 N 0.35227(15) 0.3746(3) 0.32243(8) 0.0138(5) Uani 1 1 d . . .
C1 C 0.5262(2) 0.2568(4) 0.07968(10) 0.0206(6) Uani 1 1 d . . .
H1A H 0.5896 0.2431 0.0875 0.025 Uiso 1 1 calc R . .
C2 C 0.4832(2) 0.3217(4) 0.03550(11) 0.0210(6) Uani 1 1 d . . .
H2 H 0.5183 0.3516 0.0143 0.025 Uiso 1 1 calc R . .
C3 C 0.3912(2) 0.3434(4) 0.02208(10) 0.0199(6) Uani 1 1 d . . .
H3 H 0.3625 0.3893 -0.0077 0.024 Uiso 1 1 calc R . .
C4 C 0.3422(2) 0.2948(4) 0.05416(10) 0.0174(6) Uani 1 1 d . . .
C5 C 0.23431(19) 0.2251(4) 0.09001(10) 0.0164(6) Uani 1 1 d . . .
C6 C 0.14450(19) 0.1873(4) 0.09536(10) 0.0176(6) Uani 1 1 d . . .
C7 C 0.0735(2) 0.1552(4) 0.05584(11) 0.0246(7) Uani 1 1 d . . .
H7 H 0.0846 0.1633 0.0258 0.030 Uiso 1 1 calc R . .
C8 C -0.0116(2) 0.1122(4) 0.05988(12) 0.0287(7) Uani 1 1 d . . .
H8 H -0.0585 0.0934 0.0328 0.034 Uiso 1 1 calc R . .
C9 C -0.0282(2) 0.0965(4) 0.10371(12) 0.0242(7) Uani 1 1 d . . .
H9 H -0.0863 0.0646 0.1068 0.029 Uiso 1 1 calc R . .
C10 C 0.03988(19) 0.1275(4) 0.14272(11) 0.0191(6) Uani 1 1 d . . .
H10 H 0.0283 0.1145 0.1726 0.023 Uiso 1 1 calc R . .
C11 C 0.12565(19) 0.1776(4) 0.13938(10) 0.0169(6) Uani 1 1 d . . .
C12 C 0.27556(19) 0.2203(4) 0.19599(9) 0.0141(5) Uani 1 1 d . . .
C13 C 0.40732(19) 0.2735(4) 0.25636(10) 0.0187(6) Uani 1 1 d . . .
H13A H 0.4480 0.3611 0.2472 0.022 Uiso 1 1 calc R . .
H13B H 0.4240 0.1536 0.2476 0.022 Uiso 1 1 calc R . .
C14 C 0.41607(19) 0.2824(4) 0.30794(10) 0.0170(6) Uani 1 1 d . . .
C15 C 0.4845(2) 0.1936(4) 0.33864(10) 0.0199(6) Uani 1 1 d . . .
H15 H 0.5290 0.1320 0.3275 0.024 Uiso 1 1 calc R . .
C16 C 0.4878(2) 0.1948(4) 0.38566(11) 0.0235(7) Uani 1 1 d . . .
H16 H 0.5349 0.1366 0.4074 0.028 Uiso 1 1 calc R . .
C17 C 0.4203(2) 0.2836(4) 0.40022(11) 0.0229(7) Uani 1 1 d . . .
H17 H 0.4196 0.2841 0.4322 0.028 Uiso 1 1 calc R . .
C18 C 0.3544(2) 0.3712(4) 0.36802(10) 0.0195(6) Uani 1 1 d . . .
H18 H 0.3086 0.4315 0.3785 0.023 Uiso 1 1 calc R . .
C19 C 0.3219(2) 0.1040(4) 0.16788(10) 0.0168(6) Uani 1 1 d . . .
H19A H 0.3860 0.0904 0.1841 0.020 Uiso 1 1 calc R . .
H19B H 0.2940 -0.0153 0.1640 0.020 Uiso 1 1 calc R . .
C20 C 0.31379(19) 0.1880(3) 0.12122(9) 0.0148(6) Uani 1 1 d . . .
C21 C 0.38444(19) 0.2300(4) 0.09917(9) 0.0151(6) Uani 1 1 d . . .
C22 C 0.47840(19) 0.2122(4) 0.11211(10) 0.0166(6) Uani 1 1 d . . .
H22 H 0.5082 0.1709 0.1422 0.020 Uiso 1 1 calc R . .
C23 C 0.1117(2) 0.8082(4) 0.29553(11) 0.0231(7) Uani 1 1 d . . .
H23A H 0.0709 0.7070 0.2872 0.035 Uiso 1 1 calc R . .
H23B H 0.1066 0.8848 0.2683 0.035 Uiso 1 1 calc R . .
H23C H 0.0958 0.8761 0.3206 0.035 Uiso 1 1 calc R . .
C24 C 0.2824(2) 0.9341(4) 0.31620(11) 0.0215(6) Uani 1 1 d . . .
H24A H 0.2576 1.0211 0.3343 0.032 Uiso 1 1 calc R . .
H24B H 0.2754 0.9782 0.2844 0.032 Uiso 1 1 calc R . .
H24C H 0.3462 0.9160 0.3308 0.032 Uiso 1 1 calc R . .
C25 C 0.07385(19) 0.6178(4) 0.18053(11) 0.0217(6) Uani 1 1 d . . .
H25A H 0.0405 0.6250 0.2047 0.033 Uiso 1 1 calc R . .
H25B H 0.0698 0.4970 0.1679 0.033 Uiso 1 1 calc R . .
H25C H 0.0482 0.7016 0.1555 0.033 Uiso 1 1 calc R . .
C26 C 0.2328(2) 0.6365(4) 0.15499(10) 0.0185(6) Uani 1 1 d . . .
H26A H 0.2018 0.7144 0.1297 0.028 Uiso 1 1 calc R . .
H26B H 0.2233 0.5123 0.1451 0.028 Uiso 1 1 calc R . .
H26C H 0.2972 0.6629 0.1628 0.028 Uiso 1 1 calc R . .
O3 O 0.13653(16) 0.0302(3) 0.47465(8) 0.0337(6) Uani 1 1 d . . .
H3A H 0.1727 -0.0499 0.4715 0.051 Uiso 1 1 calc R . .
C27 C 0.1588(3) 0.1767(5) 0.40628(14) 0.0454(10) Uani 1 1 d . . .
H27A H 0.1891 0.2772 0.4245 0.068 Uiso 1 1 calc R . .
H27B H 0.1271 0.2179 0.3753 0.068 Uiso 1 1 calc R . .
H27C H 0.2032 0.0868 0.4034 0.068 Uiso 1 1 calc R . .
C28 C 0.0923(3) 0.0967(5) 0.43043(13) 0.0380(9) Uani 1 1 d . . .
H28A H 0.0482 0.1881 0.4340 0.046 Uiso 1 1 calc R . .
H28B H 0.0593 -0.0009 0.4112 0.046 Uiso 1 1 calc R . .
O4 O 0.24969(19) 0.7769(3) 0.45564(8) 0.0401(6) Uani 1 1 d . . .
H4 H 0.2445 0.7442 0.4280 0.060 Uiso 1 1 calc R . .
C29 C 0.2770(3) 0.6847(5) 0.53434(12) 0.0387(9) Uani 1 1 d . . .
H29A H 0.3085 0.7970 0.5437 0.058 Uiso 1 1 calc R . .
H29B H 0.3039 0.5910 0.5563 0.058 Uiso 1 1 calc R . .
H29C H 0.2135 0.6982 0.5343 0.058 Uiso 1 1 calc R . .
C30 C 0.2848(3) 0.6355(5) 0.48616(13) 0.0357(8) Uani 1 1 d . . .
H30A H 0.3485 0.6148 0.4863 0.043 Uiso 1 1 calc R . .
H30B H 0.2508 0.5251 0.4758 0.043 Uiso 1 1 calc R . .

loop_
_atom_site_aniso_label
_atom_site_aniso_U_11
_atom_site_aniso_U_22
_atom_site_aniso_U_33
_atom_site_aniso_U_23
_atom_site_aniso_U_13
_atom_site_aniso_U_12
Ru1 0.01063(10) 0.01317(11) 0.01210(11) -0.00035(9) 0.00416(8) -0.00067(8)
Cl1 0.0136(3) 0.0237(4) 0.0188(4) -0.0001(3) 0.0060(3) -0.0049(3)
Cl2 0.0168(3) 0.0176(3) 0.0207(4) 0.0003(3) 0.0089(3) -0.0034(3)
S1 0.0170(4) 0.0160(3) 0.0162(3) -0.0017(3) 0.0070(3) -0.0006(3)
S2 0.0141(3) 0.0149(3) 0.0150(3) 0.0009(3) 0.0028(3) -0.0007(3)
O1 0.0295(12) 0.0229(11) 0.0181(11) -0.0006(9) 0.0097(9) 0.0022(9)
O2 0.0214(11) 0.0139(10) 0.0237(11) 0.0001(8) 0.0048(9) -0.0005(8)
N1 0.0166(13) 0.0276(14) 0.0113(12) 0.0020(10) 0.0014(10) 0.0006(10)
N2 0.0149(12) 0.0166(12) 0.0139(12) -0.0029(9) 0.0058(9) 0.0014(9)
N3 0.0121(12) 0.0173(12) 0.0143(12) 0.0011(9) 0.0035(9) 0.0021(9)
N4 0.0119(11) 0.0148(12) 0.0150(12) 0.0003(9) 0.0037(9) -0.0033(9)
C1 0.0184(15) 0.0215(16) 0.0234(16) -0.0007(12) 0.0077(13) 0.0013(12)
C2 0.0254(16) 0.0198(15) 0.0206(15) 0.0004(12) 0.0110(13) -0.0023(12)
C3 0.0251(16) 0.0229(16) 0.0123(14) 0.0009(11) 0.0057(12) -0.0022(12)
C4 0.0204(15) 0.0168(14) 0.0144(14) -0.0007(11) 0.0030(12) -0.0011(11)
C5 0.0214(15) 0.0157(14) 0.0123(13) -0.0033(11) 0.0046(11) -0.0033(11)
C6 0.0184(15) 0.0166(14) 0.0185(15) -0.0033(11) 0.0059(12) -0.0016(11)
C7 0.0225(16) 0.0312(18) 0.0196(16) -0.0071(13) 0.0041(13) -0.0055(13)
C8 0.0217(17) 0.0340(19) 0.0269(18) -0.0118(14) -0.0007(14) -0.0054(14)
C9 0.0157(15) 0.0216(16) 0.0360(19) -0.0051(13) 0.0074(14) -0.0018(12)
C10 0.0197(15) 0.0170(15) 0.0229(16) -0.0021(12) 0.0097(13) -0.0012(11)
C11 0.0164(14) 0.0115(14) 0.0216(15) -0.0021(11) 0.0024(12) -0.0002(10)
C12 0.0166(14) 0.0134(13) 0.0139(14) 0.0036(10) 0.0069(11) 0.0009(10)
C13 0.0129(14) 0.0243(16) 0.0185(15) 0.0019(12) 0.0030(12) 0.0054(11)
C14 0.0159(14) 0.0183(15) 0.0178(15) 0.0009(11) 0.0058(12) -0.0013(11)
C15 0.0164(15) 0.0195(15) 0.0229(16) 0.0013(12) 0.0029(12) -0.0009(11)
C16 0.0244(17) 0.0201(16) 0.0207(16) 0.0074(12) -0.0044(13) -0.0042(12)
C17 0.0325(18) 0.0198(15) 0.0153(15) 0.0026(12) 0.0032(13) -0.0036(13)
C18 0.0273(17) 0.0174(15) 0.0146(14) 0.0005(11) 0.0070(12) -0.0033(12)
C19 0.0212(15) 0.0154(14) 0.0155(14) 0.0007(11) 0.0076(12) 0.0009(11)
C20 0.0209(15) 0.0113(13) 0.0143(14) -0.0026(10) 0.0081(12) -0.0014(11)
C21 0.0192(15) 0.0134(14) 0.0130(13) -0.0037(10) 0.0047(11) -0.0008(11)
C22 0.0189(15) 0.0144(14) 0.0158(14) 0.0019(11) 0.0029(11) 0.0013(11)
C23 0.0165(15) 0.0263(17) 0.0275(17) -0.0017(13) 0.0074(13) 0.0024(12)
C24 0.0216(16) 0.0149(15) 0.0277(17) -0.0046(12) 0.0052(13) -0.0035(11)
C25 0.0156(15) 0.0200(16) 0.0273(17) 0.0004(12) 0.0009(13) 0.0008(12)
C26 0.0266(16) 0.0169(15) 0.0130(14) 0.0014(11) 0.0066(12) -0.0016(12)
O3 0.0334(14) 0.0408(15) 0.0229(12) -0.0088(11) -0.0009(10) 0.0069(11)
C27 0.057(3) 0.040(2) 0.038(2) 0.0041(18) 0.010(2) 0.0108(19)
C28 0.041(2) 0.035(2) 0.031(2) -0.0021(16) -0.0039(17) 0.0058(16)
O4 0.0577(18) 0.0409(15) 0.0196(12) -0.0009(11) 0.0055(12) 0.0192(13)
C29 0.050(2) 0.032(2) 0.029(2) 0.0042(15) 0.0003(17) -0.0058(17)
C30 0.039(2) 0.0266(19) 0.043(2) 0.0057(16) 0.0130(17) 0.0056(15)

loop_
_atom_type_symbol
_atom_type_description
_atom_type_scat_dispersion_real
_atom_type_scat_dispersion_imag
_atom_type_scat_source
C C 0.0033 0.0016 'International Tables Vol C Tables 4.2.6.8 and 6.1.1.4'
H H 0.0000 0.0000 'International Tables Vol C Tables 4.2.6.8 and 6.1.1.4'
N N 0.0061 0.0033 'International Tables Vol C Tables 4.2.6.8 and 6.1.1.4'
O O 0.0106 0.0060 'International Tables Vol C Tables 4.2.6.8 and 6.1.1.4'
S S 0.1246 0.1234 'International Tables Vol C Tables 4.2.6.8 and 6.1.1.4'
Cl Cl 0.1484 0.1585 'International Tables Vol C Tables 4.2.6.8 and 6.1.1.4'
Ru Ru -1.2594 0.8363 'International Tables Vol C Tables 4.2.6.8 and 6.1.1.4'

loop_
_geom_angle_atom_site_label_1
_geom_angle_atom_site_label_2
_geom_angle_atom_site_label_3
_geom_angle
_geom_angle_site_symmetry_1
_geom_angle_site_symmetry_3
_geom_angle_publ_flag
N3 Ru1 N4 76.29(9) . . ?
N3 Ru1 S2 97.73(7) . . ?
N4 Ru1 S2 170.72(6) . . ?
N3 Ru1 S1 172.49(6) . . ?
N4 Ru1 S1 96.31(7) . . ?
S2 Ru1 S1 89.46(3) . . ?
N3 Ru1 Cl1 86.70(7) . . ?
N4 Ru1 Cl1 87.59(6) . . ?
S2 Ru1 Cl1 84.97(3) . . ?
S1 Ru1 Cl1 91.80(3) . . ?
N3 Ru1 Cl2 92.71(7) . . ?
N4 Ru1 Cl2 91.57(6) . . ?
S2 Ru1 Cl2 95.82(3) . . ?
S1 Ru1 Cl2 88.68(3) . . ?
Cl1 Ru1 Cl2 179.07(3) . . ?
O1 S1 C24 105.85(14) . . ?
O1 S1 C23 104.46(14) . . ?
C24 S1 C23 99.37(15) . . ?
O1 S1 Ru1 116.33(9) . . ?
C24 S1 Ru1 114.26(11) . . ?
C23 S1 Ru1 114.71(11) . . ?
O2 S2 C26 105.21(13) . . ?
O2 S2 C25 104.13(13) . . ?
C26 S2 C25 99.41(15) . . ?
O2 S2 Ru1 115.22(9) . . ?
C26 S2 Ru1 112.96(10) . . ?
C25 S2 Ru1 118.01(11) . . ?
C4 N1 C5 108.6(2) . . ?
C12 N2 C11 130.7(2) . . ?
C12 N3 C13 118.7(2) . . ?
C12 N3 Ru1 131.68(19) . . ?
C13 N3 Ru1 109.62(17) . . ?
C18 N4 C14 117.9(2) . . ?
C18 N4 Ru1 128.6(2) . . ?
C14 N4 Ru1 113.45(18) . . ?
C22 C1 C2 121.6(3) . . ?
C3 C2 C1 121.7(3) . . ?
C2 C3 C4 117.1(3) . . ?
N1 C4 C3 129.7(3) . . ?
N1 C4 C21 108.2(2) . . ?
C3 C4 C21 122.0(3) . . ?
C20 C5 N1 109.6(2) . . ?
C20 C5 C6 126.9(3) . . ?
N1 C5 C6 123.3(3) . . ?
C11 C6 C7 117.9(3) . . ?
C11 C6 C5 121.8(3) . . ?
C7 C6 C5 120.3(3) . . ?
C8 C7 C6 121.6(3) . . ?
C7 C8 C9 119.7(3) . . ?
C10 C9 C8 119.7(3) . . ?
C9 C10 C11 121.5(3) . . ?
C10 C11 N2 115.9(3) . . ?
C10 C11 C6 119.4(3) . . ?
N2 C11 C6 124.2(3) . . ?
N3 C12 N2 116.5(2) . . ?
N3 C12 C19 126.7(3) . . ?
N2 C12 C19 116.8(2) . . ?
N3 C13 C14 108.4(2) . . ?
N4 C14 C15 122.1(3) . . ?
N4 C14 C13 117.0(2) . . ?
C15 C14 C13 120.8(3) . . ?
C16 C15 C14 119.7(3) . . ?
C15 C16 C17 118.1(3) . . ?
C18 C17 C16 119.6(3) . . ?
N4 C18 C17 122.6(3) . . ?
C20 C19 C12 108.8(2) . . ?
C5 C20 C21 107.3(2) . . ?
C5 C20 C19 124.7(3) . . ?
C21 C20 C19 127.8(3) . . ?
C22 C21 C4 119.5(3) . . ?
C22 C21 C20 134.1(3) . . ?
C4 C21 C20 106.3(2) . . ?
C1 C22 C21 118.0(3) . . ?
O3 C28 C27 110.7(3) . . ?
O4 C30 C29 108.3(3) . . ?

loop_
_geom_bond_atom_site_label_1
_geom_bond_atom_site_label_2
_geom_bond_distance
_geom_bond_site_symmetry_2
_geom_bond_publ_flag
Ru1 N3 2.122(2) . ?
Ru1 N4 2.138(2) . ?
Ru1 S2 2.2572(9) . ?
Ru1 S1 2.2811(8) . ?
Ru1 Cl1 2.4014(8) . ?
Ru1 Cl2 2.4261(8) . ?
S1 O1 1.494(2) . ?
S1 C24 1.775(3) . ?
S1 C23 1.785(3) . ?
S2 O2 1.484(2) . ?
S2 C26 1.790(3) . ?
S2 C25 1.791(3) . ?
N1 C4 1.370(4) . ?
N1 C5 1.387(4) . ?
N2 C12 1.366(3) . ?
N2 C11 1.405(4) . ?
N3 C12 1.298(4) . ?
N3 C13 1.475(3) . ?
N4 C18 1.344(4) . ?
N4 C14 1.354(4) . ?
C1 C22 1.386(4) . ?
C1 C2 1.403(4) . ?
C2 C3 1.382(4) . ?
C3 C4 1.398(4) . ?
C4 C21 1.421(4) . ?
C5 C20 1.369(4) . ?
C5 C6 1.455(4) . ?
C6 C11 1.406(4) . ?
C6 C7 1.413(4) . ?
C7 C8 1.380(4) . ?
C8 C9 1.389(5) . ?
C9 C10 1.377(4) . ?
C10 C11 1.398(4) . ?
C12 C19 1.503(4) . ?
C13 C14 1.504(4) . ?
C14 C15 1.384(4) . ?
C15 C16 1.383(4) . ?
C16 C17 1.388(5) . ?
C17 C18 1.379(4) . ?
C19 C20 1.499(4) . ?
C20 C21 1.433(4) . ?
C21 C22 1.407(4) . ?
O3 C28 1.413(4) . ?
C27 C28 1.509(5) . ?
O4 C30 1.416(4) . ?
C29 C30 1.509(5) . ?

loop_
_geom_torsion_atom_site_label_1
_geom_torsion_atom_site_label_2
_geom_torsion_atom_site_label_3
_geom_torsion_atom_site_label_4
_geom_torsion
_geom_torsion_site_symmetry_1
_geom_torsion_site_symmetry_2
_geom_torsion_site_symmetry_3
_geom_torsion_site_symmetry_4
_geom_torsion_publ_flag
N4 Ru1 S1 O1 -24.05(12) . . . . ?
S2 Ru1 S1 O1 163.23(10) . . . . ?
Cl1 Ru1 S1 O1 -111.82(11) . . . . ?
Cl2 Ru1 S1 O1 67.39(11) . . . . ?
N4 Ru1 S1 C24 99.82(13) . . . . ?
S2 Ru1 S1 C24 -72.90(12) . . . . ?
Cl1 Ru1 S1 C24 12.05(12) . . . . ?
Cl2 Ru1 S1 C24 -168.74(12) . . . . ?
N4 Ru1 S1 C23 -146.35(13) . . . . ?
S2 Ru1 S1 C23 40.93(12) . . . . ?
Cl1 Ru1 S1 C23 125.88(12) . . . . ?
Cl2 Ru1 S1 C23 -54.91(12) . . . . ?
N3 Ru1 S2 O2 -145.74(11) . . . . ?
S1 Ru1 S2 O2 32.09(10) . . . . ?
Cl1 Ru1 S2 O2 -59.77(10) . . . . ?
Cl2 Ru1 S2 O2 120.71(10) . . . . ?
N3 Ru1 S2 C26 -24.78(12) . . . . ?
S1 Ru1 S2 C26 153.05(11) . . . . ?
Cl1 Ru1 S2 C26 61.20(11) . . . . ?
Cl2 Ru1 S2 C26 -118.33(11) . . . . ?
N3 Ru1 S2 C25 90.46(14) . . . . ?
S1 Ru1 S2 C25 -91.71(12) . . . . ?
Cl1 Ru1 S2 C25 176.43(12) . . . . ?
Cl2 Ru1 S2 C25 -3.09(12) . . . . ?
N4 Ru1 N3 C12 143.7(3) . . . . ?
S2 Ru1 N3 C12 -43.5(3) . . . . ?
Cl1 Ru1 N3 C12 -128.0(2) . . . . ?
Cl2 Ru1 N3 C12 52.7(2) . . . . ?
N4 Ru1 N3 C13 -34.48(17) . . . . ?
S2 Ru1 N3 C13 138.30(17) . . . . ?
Cl1 Ru1 N3 C13 53.83(17) . . . . ?
Cl2 Ru1 N3 C13 -125.44(17) . . . . ?
N3 Ru1 N4 C18 -159.4(2) . . . . ?
S1 Ru1 N4 C18 21.9(2) . . . . ?
Cl1 Ru1 N4 C18 113.4(2) . . . . ?
Cl2 Ru1 N4 C18 -67.0(2) . . . . ?
N3 Ru1 N4 C14 23.89(19) . . . . ?
S1 Ru1 N4 C14 -154.85(18) . . . . ?
Cl1 Ru1 N4 C14 -63.30(19) . . . . ?
Cl2 Ru1 N4 C14 116.30(19) . . . . ?
C22 C1 C2 C3 -0.4(5) . . . . ?
C1 C2 C3 C4 -1.1(4) . . . . ?
C5 N1 C4 C3 177.2(3) . . . . ?
C5 N1 C4 C21 0.3(3) . . . . ?
C2 C3 C4 N1 -175.0(3) . . . . ?
C2 C3 C4 C21 1.6(4) . . . . ?
C4 N1 C5 C20 0.1(3) . . . . ?
C4 N1 C5 C6 -174.2(3) . . . . ?
C20 C5 C6 C11 27.7(4) . . . . ?
N1 C5 C6 C11 -159.0(3) . . . . ?
C20 C5 C6 C7 -150.9(3) . . . . ?
N1 C5 C6 C7 22.4(4) . . . . ?
C11 C6 C7 C8 -1.2(5) . . . . ?
C5 C6 C7 C8 177.4(3) . . . . ?
C6 C7 C8 C9 -1.2(5) . . . . ?
C7 C8 C9 C10 1.3(5) . . . . ?
C8 C9 C10 C11 1.1(5) . . . . ?
C9 C10 C11 N2 169.4(3) . . . . ?
C9 C10 C11 C6 -3.6(4) . . . . ?
C12 N2 C11 C10 148.0(3) . . . . ?
C12 N2 C11 C6 -39.5(4) . . . . ?
C7 C6 C11 C10 3.5(4) . . . . ?
C5 C6 C11 C10 -175.1(3) . . . . ?
C7 C6 C11 N2 -168.8(3) . . . . ?
C5 C6 C11 N2 12.6(4) . . . . ?
C13 N3 C12 N2 166.7(2) . . . . ?
Ru1 N3 C12 N2 -11.4(4) . . . . ?
C13 N3 C12 C19 -15.7(4) . . . . ?
Ru1 N3 C12 C19 166.2(2) . . . . ?
C11 N2 C12 N3 168.3(3) . . . . ?
C11 N2 C12 C19 -9.5(4) . . . . ?
C12 N3 C13 C14 -139.0(3) . . . . ?
Ru1 N3 C13 C14 39.4(3) . . . . ?
C18 N4 C14 C15 -3.1(4) . . . . ?
Ru1 N4 C14 C15 174.0(2) . . . . ?
C18 N4 C14 C13 174.3(2) . . . . ?
Ru1 N4 C14 C13 -8.6(3) . . . . ?
N3 C13 C14 N4 -20.4(3) . . . . ?
N3 C13 C14 C15 157.0(3) . . . . ?
N4 C14 C15 C16 1.3(4) . . . . ?
C13 C14 C15 C16 -176.0(3) . . . . ?
C14 C15 C16 C17 1.2(4) . . . . ?
C15 C16 C17 C18 -1.9(4) . . . . ?
C14 N4 C18 C17 2.4(4) . . . . ?
Ru1 N4 C18 C17 -174.2(2) . . . . ?
C16 C17 C18 N4 0.0(5) . . . . ?
N3 C12 C19 C20 -110.6(3) . . . . ?
N2 C12 C19 C20 67.0(3) . . . . ?
N1 C5 C20 C21 -0.5(3) . . . . ?
C6 C5 C20 C21 173.6(3) . . . . ?
N1 C5 C20 C19 -175.6(2) . . . . ?
C6 C5 C20 C19 -1.5(5) . . . . ?
C12 C19 C20 C5 -59.7(4) . . . . ?
C12 C19 C20 C21 126.2(3) . . . . ?
N1 C4 C21 C22 176.6(2) . . . . ?
C3 C4 C21 C22 -0.6(4) . . . . ?
N1 C4 C21 C20 -0.6(3) . . . . ?
C3 C4 C21 C20 -177.8(3) . . . . ?
C5 C20 C21 C22 -176.0(3) . . . . ?
C19 C20 C21 C22 -1.0(5) . . . . ?
C5 C20 C21 C4 0.7(3) . . . . ?
C19 C20 C21 C4 175.6(3) . . . . ?
C2 C1 C22 C21 1.4(4) . . . . ?
C4 C21 C22 C1 -0.9(4) . . . . ?
C20 C21 C22 C1 175.4(3) . . . . ?
